data_4303756
loop_
_publ_author_name
'Bin Li'
'Tianbiao Liu'
'Codrina V. Popescu'
'Andrey Bilko'
'Marcetta Y. Darensbourg'

_publ_contact_author_address
; 
Texas A&M University, 
Department of CHemistry, 
College Station, TX, 77840, 
USA
;
_publ_contact_author_email marcetta@mail.chem.tamu.edu
_publ_contact_author_name 'Marcetta Y. Darensbourg'
_publ_section_title
;
Synthesis and M\"ossbauer Characterization of Octahedral Iron(II) Carbonyl
Complexes FeI2(CO)3L and FeI2(CO)2L2: Developing Models of the [Fe]-H2ase
Active Site
;
_journal_name_full 'Inorganic Chemistry'
_journal_page_first 11283
_journal_page_last 11289
_journal_paper_doi 10.1021/ic9017882
_journal_volume 48
_journal_year 2009
_chemical_formula_sum 'C28 H36 Fe I2 N2 O4'
_chemical_formula_weight 774.26
_chemical_name_systematic
; 
 ? 
;
_space_group_IT_number 14
_symmetry_cell_setting monoclinic
_symmetry_space_group_name_Hall '-P 2yn'
_symmetry_space_group_name_H-M 'P 1 21/n 1'
_atom_sites_solution_hydrogens geom
_atom_sites_solution_primary direct
_atom_sites_solution_secondary difmap
_audit_creation_method SHELXL-97
_cell_angle_alpha 90.00
_cell_angle_beta 90.166(10)
_cell_angle_gamma 90.00
_cell_formula_units_Z 4
_cell_length_a 8.710(6)
_cell_length_b 14.810(9)
_cell_length_c 24.173(15)
_cell_measurement_reflns_used 8504
_cell_measurement_temperature 188(2)
_cell_measurement_theta_max 28.30
_cell_measurement_theta_min 2.17
_cell_volume 3118(3)
_computing_cell_refinement 'Bruker SMART'
_computing_data_collection 'Bruker SMART'
_computing_data_reduction 'Bruker SAINT'
_computing_molecular_graphics 'Bruker SHELXTL'
_computing_publication_material 'Bruker SHELXTL'
_computing_structure_refinement 'SHELXL-97 (Sheldrick, 1997)'
_computing_structure_solution 'SHELXS-97 (Sheldrick, 1990)'
_diffrn_ambient_temperature 188(2)
_diffrn_measured_fraction_theta_full 0.967
_diffrn_measured_fraction_theta_max 0.967
_diffrn_measurement_device_type 'CCD area detector'
_diffrn_measurement_method 'phi and omega scans'
_diffrn_radiation_monochromator graphite
_diffrn_radiation_source 'fine-focus sealed tube'
_diffrn_radiation_type MoK\a
_diffrn_radiation_wavelength 0.71073
_diffrn_reflns_av_R_equivalents 0.0333
_diffrn_reflns_av_sigmaI/netI 0.0284
_diffrn_reflns_limit_h_max 11
_diffrn_reflns_limit_h_min -11
_diffrn_reflns_limit_k_max 19
_diffrn_reflns_limit_k_min -19
_diffrn_reflns_limit_l_max 32
_diffrn_reflns_limit_l_min -31
_diffrn_reflns_number 29275
_diffrn_reflns_theta_full 28.30
_diffrn_reflns_theta_max 28.30
_diffrn_reflns_theta_min 1.61
_exptl_absorpt_coefficient_mu 2.497
_exptl_absorpt_correction_T_max 0.6908
_exptl_absorpt_correction_T_min 0.4840
_exptl_absorpt_correction_type multi-scan
_exptl_absorpt_process_details 'SADABS; (Sheldrick, 2006)'
_exptl_crystal_colour red
_exptl_crystal_density_diffrn 1.649
_exptl_crystal_density_method 'not measured'
_exptl_crystal_description block
_exptl_crystal_F_000 1528
_exptl_crystal_size_max 0.34
_exptl_crystal_size_mid 0.22
_exptl_crystal_size_min 0.16
_refine_diff_density_max 0.638
_refine_diff_density_min -0.525
_refine_diff_density_rms 0.090
_refine_ls_extinction_method none
_refine_ls_goodness_of_fit_ref 1.126
_refine_ls_hydrogen_treatment riding
_refine_ls_matrix_type full
_refine_ls_number_parameters 342
_refine_ls_number_reflns 7510
_refine_ls_number_restraints 0
_refine_ls_restrained_S_all 1.126
_refine_ls_R_factor_all 0.0313
_refine_ls_R_factor_gt 0.0263
_refine_ls_shift/su_max 0.005
_refine_ls_shift/su_mean 0.000
_refine_ls_structure_factor_coef Fsqd
_refine_ls_weighting_details 'calc w=1/[\s^2^(Fo^2^)+(0.0161P)^2^+4.0346P] where P=(Fo^2^+2Fc^2^)/3'
_refine_ls_weighting_scheme calc
_refine_ls_wR_factor_gt 0.0587
_refine_ls_wR_factor_ref 0.0604
_reflns_number_gt 6718
_reflns_number_total 7510
_reflns_threshold_expression >2sigma(I)
_cod_data_source_file ic9017882_si_001_2.cif
_cod_data_source_block 2-FeI2(CO)3SIMes
_cod_depositor_comments
;
The following automatic conversions were performed:
'_symmetry_cell_setting' value 'Monoclinic' changed to 'monoclinic'
according to '/home/saulius/struct/CIF-dictionaries/cif_core.dic'
dictionary named 'cif_core.dic' version 2.4.1 from 2010-06-29.

Automatic conversion script
Id: cif_fix_enum 1527 2010-12-29 10:47:43Z saulius 

2020-09-02
Z value and formula fixed to values more according to usual
chemical conventions.                 miguel
;
_cod_original_formula_weight 619.39
_cod_original_formula_units_Z 5
_cod_original_formula_sum 'C22.40 H28.80 Fe0.80 I1.60 N1.60 O3.20'
_cod_database_code 4303756

loop_
_symmetry_equiv_pos_as_xyz
'x, y, z'
'-x+1/2, y+1/2, -z+1/2'
'-x, -y, -z'
'x-1/2, -y-1/2, z-1/2'

loop_
_atom_site_label
_atom_site_type_symbol
_atom_site_fract_x
_atom_site_fract_y
_atom_site_fract_z
_atom_site_U_iso_or_equiv
_atom_site_adp_type
_atom_site_occupancy
_atom_site_symmetry_multiplicity
_atom_site_calc_flag
_atom_site_refinement_flags
_atom_site_disorder_assembly
_atom_site_disorder_group
I1 I 1.340226(19) 0.379655(10) 0.127493(7) 0.02164(5) Uani 1 1 d . . .
I2 I 1.219615(19) 0.133923(10) 0.095450(7) 0.02048(5) Uani 1 1 d . . .
Fe1 Fe 1.07568(4) 0.28826(2) 0.112676(14) 0.01470(7) Uani 1 1 d . . .
O1 O 1.1603(2) 0.33238(15) -0.00387(8) 0.0312(5) Uani 1 1 d . . .
O2 O 1.1490(2) 0.24539(13) 0.23067(7) 0.0263(4) Uani 1 1 d . . .
O3 O 0.9242(2) 0.46132(13) 0.13392(9) 0.0319(5) Uani 1 1 d . . .
O4 O 0.5149(2) 0.93198(13) 0.14371(8) 0.0259(4) Uani 1 1 d . . .
C24 C 0.9089(4) 0.3355(2) -0.16861(11) 0.0327(7) Uani 1 1 d . . .
H24A H 0.8272 0.3738 -0.1813 0.049 Uiso 1 1 calc R . .
H24B H 0.9134 0.2823 -0.1912 0.049 Uiso 1 1 calc R . .
H24C H 1.0046 0.3674 -0.1710 0.049 Uiso 1 1 calc R . .
N1 N 0.7842(2) 0.22967(13) 0.05628(8) 0.0164(4) Uani 1 1 d . . .
N2 N 0.7876(2) 0.18752(13) 0.14264(8) 0.0156(4) Uani 1 1 d . . .
C1 C 1.1154(3) 0.31356(17) 0.03876(11) 0.0215(5) Uani 1 1 d . . .
C2 C 1.1079(3) 0.25942(16) 0.18671(11) 0.0193(5) Uani 1 1 d . . .
C3 C 0.9824(3) 0.39403(17) 0.12588(11) 0.0220(5) Uani 1 1 d . . .
C4 C 0.8705(3) 0.22928(15) 0.10301(10) 0.0150(4) Uani 1 1 d . . .
C7 C 0.8241(3) 0.17282(16) 0.20016(10) 0.0165(5) Uani 1 1 d . . .
C12 C 0.7871(3) 0.23942(16) 0.23923(10) 0.0184(5) Uani 1 1 d . . .
C11 C 0.8162(3) 0.22157(18) 0.29520(10) 0.0222(5) Uani 1 1 d . . .
H11 H 0.7943 0.2658 0.3213 0.027 Uiso 1 1 calc R . .
C10 C 0.8771(3) 0.13923(18) 0.31285(10) 0.0227(5) Uani 1 1 d . . .
C9 C 0.9083(3) 0.07350(17) 0.27300(10) 0.0206(5) Uani 1 1 d . . .
H9 H 0.9490 0.0184 0.2843 0.025 Uiso 1 1 calc R . .
C8 C 0.8802(3) 0.08770(16) 0.21665(10) 0.0180(5) Uani 1 1 d . . .
C15 C 0.7137(3) 0.32837(17) 0.22336(11) 0.0247(6) Uani 1 1 d . . .
H15A H 0.6119 0.3312 0.2383 0.037 Uiso 1 1 calc R . .
H15B H 0.7089 0.3331 0.1838 0.037 Uiso 1 1 calc R . .
H15C H 0.7740 0.3772 0.2379 0.037 Uiso 1 1 calc R . .
C14 C 0.9051(4) 0.1208(2) 0.37360(11) 0.0329(7) Uani 1 1 d . . .
H14A H 1.0026 0.1456 0.3843 0.049 Uiso 1 1 calc R . .
H14B H 0.9052 0.0568 0.3800 0.049 Uiso 1 1 calc R . .
H14C H 0.8253 0.1484 0.3951 0.049 Uiso 1 1 calc R . .
C13 C 0.9031(3) 0.01173(17) 0.17544(11) 0.0226(5) Uani 1 1 d . . .
H13A H 0.9801 -0.0290 0.1891 0.034 Uiso 1 1 calc R . .
H13B H 0.9355 0.0363 0.1406 0.034 Uiso 1 1 calc R . .
H13C H 0.8082 -0.0202 0.1705 0.034 Uiso 1 1 calc R . .
C27 C 0.3790(4) 0.9246(2) 0.17629(12) 0.0314(6) Uani 1 1 d . . .
H27A H 0.3640 0.8624 0.1876 0.038 Uiso 1 1 calc R . .
H27B H 0.2905 0.9433 0.1547 0.038 Uiso 1 1 calc R . .
C26 C 0.5011(4) 0.8844(2) 0.09276(13) 0.0350(7) Uani 1 1 d . . .
H26A H 0.4225 0.9122 0.0699 0.042 Uiso 1 1 calc R . .
H26B H 0.4716 0.8223 0.0998 0.042 Uiso 1 1 calc R . .
C28 C 0.3954(5) 0.9840(3) 0.22647(13) 0.0469(9) Uani 1 1 d . . .
H28A H 0.4883 0.9688 0.2458 0.070 Uiso 1 1 calc R . .
H28B H 0.3092 0.9750 0.2505 0.070 Uiso 1 1 calc R . .
H28C H 0.3992 1.0461 0.2152 0.070 Uiso 1 1 calc R . .
C25 C 0.6538(4) 0.8870(2) 0.06318(13) 0.0387(7) Uani 1 1 d . . .
H25A H 0.6849 0.9487 0.0581 0.058 Uiso 1 1 calc R . .
H25B H 0.6439 0.8583 0.0278 0.058 Uiso 1 1 calc R . .
H25C H 0.7295 0.8558 0.0849 0.058 Uiso 1 1 calc R . .
C5 C 0.6317(3) 0.18606(17) 0.06320(10) 0.0203(5) Uani 1 1 d . . .
H5A H 0.6221 0.1331 0.0398 0.024 Uiso 1 1 calc R . .
H5B H 0.5491 0.2278 0.0547 0.024 Uiso 1 1 calc R . .
C6 C 0.6315(3) 0.16035(17) 0.12441(10) 0.0188(5) Uani 1 1 d . . .
H6A H 0.5530 0.1931 0.1445 0.023 Uiso 1 1 calc R . .
H6B H 0.6155 0.0960 0.1293 0.023 Uiso 1 1 calc R . .
C23 C 0.7070(4) 0.41395(19) 0.02093(12) 0.0301(6) Uani 1 1 d . . .
H23A H 0.7749 0.4641 0.0271 0.045 Uiso 1 1 calc R . .
H23B H 0.6834 0.3858 0.0557 0.045 Uiso 1 1 calc R . .
H23C H 0.6140 0.4350 0.0039 0.045 Uiso 1 1 calc R . .
C16 C 0.8234(3) 0.25860(16) 0.00113(10) 0.0157(5) Uani 1 1 d . . .
C22 C 0.9181(3) 0.09845(16) -0.01882(11) 0.0224(5) Uani 1 1 d . . .
H22A H 0.8249 0.0639 -0.0199 0.034 Uiso 1 1 calc R . .
H22B H 0.9590 0.0979 0.0181 0.034 Uiso 1 1 calc R . .
H22C H 0.9916 0.0724 -0.0437 0.034 Uiso 1 1 calc R . .
C21 C 0.8848(3) 0.19476(15) -0.03602(10) 0.0168(5) Uani 1 1 d . . .
C17 C 0.7841(3) 0.34604(16) -0.01667(11) 0.0193(5) Uani 1 1 d . . .
C20 C 0.9131(3) 0.22138(17) -0.09043(11) 0.0208(5) Uani 1 1 d . . .
H20 H 0.9552 0.1799 -0.1150 0.025 Uiso 1 1 calc R . .
C19 C 0.8798(3) 0.30869(18) -0.10904(10) 0.0215(5) Uani 1 1 d . . .
C18 C 0.8158(3) 0.36941(17) -0.07172(11) 0.0214(5) Uani 1 1 d . . .
H18 H 0.7931 0.4276 -0.0837 0.026 Uiso 1 1 calc R . .

loop_
_atom_site_aniso_label
_atom_site_aniso_U_11
_atom_site_aniso_U_22
_atom_site_aniso_U_33
_atom_site_aniso_U_23
_atom_site_aniso_U_13
_atom_site_aniso_U_12
I1 0.01569(9) 0.01802(8) 0.03118(9) -0.00038(6) -0.00274(7) -0.00308(6)
I2 0.01611(9) 0.01707(8) 0.02826(9) -0.00361(6) 0.00010(6) 0.00045(6)
Fe1 0.01283(17) 0.01489(15) 0.01638(16) 0.00037(12) -0.00064(13) -0.00094(12)
O1 0.0250(11) 0.0450(12) 0.0235(10) 0.0075(9) 0.0014(8) -0.0099(9)
O2 0.0250(11) 0.0351(10) 0.0188(9) 0.0004(8) -0.0051(8) -0.0033(8)
O3 0.0287(11) 0.0209(10) 0.0461(13) -0.0042(8) -0.0037(9) 0.0043(8)
O4 0.0260(10) 0.0314(10) 0.0204(9) -0.0027(8) 0.0010(8) -0.0047(8)
C24 0.0372(18) 0.0424(17) 0.0186(13) 0.0062(12) -0.0015(12) -0.0058(13)
N1 0.0131(10) 0.0209(10) 0.0152(9) 0.0014(8) -0.0011(8) -0.0020(8)
N2 0.0123(10) 0.0194(10) 0.0150(9) 0.0020(7) -0.0013(8) -0.0027(7)
C1 0.0155(13) 0.0236(12) 0.0255(13) 0.0029(10) -0.0039(10) -0.0030(9)
C2 0.0143(12) 0.0204(11) 0.0233(13) -0.0040(10) 0.0005(10) -0.0010(9)
C3 0.0174(13) 0.0233(12) 0.0253(13) -0.0004(10) -0.0021(10) -0.0038(10)
C4 0.0170(12) 0.0122(10) 0.0159(11) -0.0004(8) 0.0002(9) 0.0024(8)
C7 0.0141(12) 0.0214(11) 0.0141(11) 0.0025(9) -0.0004(9) -0.0021(9)
C12 0.0149(12) 0.0211(12) 0.0191(12) 0.0004(9) -0.0001(10) 0.0000(9)
C11 0.0212(13) 0.0270(13) 0.0184(12) -0.0042(10) 0.0026(10) 0.0011(10)
C10 0.0227(14) 0.0289(13) 0.0165(12) 0.0017(10) -0.0008(10) -0.0025(10)
C9 0.0205(13) 0.0204(12) 0.0208(12) 0.0045(9) -0.0024(10) -0.0012(10)
C8 0.0140(12) 0.0183(11) 0.0218(12) 0.0014(9) 0.0015(10) -0.0030(9)
C15 0.0273(15) 0.0226(12) 0.0242(13) -0.0018(10) -0.0009(11) 0.0063(10)
C14 0.0401(18) 0.0389(16) 0.0197(13) 0.0029(12) -0.0045(12) 0.0026(13)
C13 0.0255(14) 0.0204(12) 0.0219(12) 0.0000(10) 0.0002(11) -0.0005(10)
C27 0.0317(16) 0.0314(15) 0.0312(15) 0.0068(12) 0.0054(13) 0.0005(12)
C26 0.0323(17) 0.0429(17) 0.0296(15) -0.0117(13) -0.0052(13) -0.0011(13)
C28 0.052(2) 0.062(2) 0.0267(16) 0.0009(15) 0.0095(15) 0.0102(18)
C25 0.0407(19) 0.0495(19) 0.0260(15) -0.0103(14) 0.0050(14) 0.0022(15)
C5 0.0161(12) 0.0257(12) 0.0189(12) 0.0011(10) -0.0016(10) -0.0030(9)
C6 0.0137(12) 0.0217(12) 0.0209(12) 0.0020(9) -0.0014(10) -0.0035(9)
C23 0.0337(17) 0.0252(13) 0.0313(15) 0.0003(11) 0.0047(13) 0.0097(12)
C16 0.0123(11) 0.0193(11) 0.0154(11) 0.0027(9) -0.0027(9) -0.0019(9)
C22 0.0262(14) 0.0160(11) 0.0251(13) -0.0003(9) -0.0033(11) 0.0017(10)
C21 0.0143(12) 0.0170(11) 0.0190(11) -0.0010(9) -0.0033(9) 0.0000(9)
C17 0.0165(12) 0.0193(11) 0.0222(12) 0.0011(9) -0.0015(10) 0.0022(9)
C20 0.0181(13) 0.0223(12) 0.0221(12) -0.0040(10) -0.0017(10) -0.0011(10)
C19 0.0197(13) 0.0282(13) 0.0167(12) 0.0041(10) -0.0033(10) -0.0033(10)
C18 0.0207(13) 0.0200(12) 0.0235(13) 0.0070(10) -0.0030(10) 0.0011(9)

loop_
_atom_type_symbol
_atom_type_description
_atom_type_scat_dispersion_real
_atom_type_scat_dispersion_imag
_atom_type_scat_source
C C 0.0033 0.0016 'International Tables Vol C Tables 4.2.6.8 and 6.1.1.4'
H H 0.0000 0.0000 'International Tables Vol C Tables 4.2.6.8 and 6.1.1.4'
N N 0.0061 0.0033 'International Tables Vol C Tables 4.2.6.8 and 6.1.1.4'
O O 0.0106 0.0060 'International Tables Vol C Tables 4.2.6.8 and 6.1.1.4'
Fe Fe 0.3463 0.8444 'International Tables Vol C Tables 4.2.6.8 and 6.1.1.4'
I I -0.4742 1.8119 'International Tables Vol C Tables 4.2.6.8 and 6.1.1.4'

loop_
_geom_angle_atom_site_label_1
_geom_angle_atom_site_label_2
_geom_angle_atom_site_label_3
_geom_angle
_geom_angle_site_symmetry_1
_geom_angle_site_symmetry_3
_geom_angle_publ_flag
C3 Fe1 C1 94.62(12) . . ?
C3 Fe1 C2 95.54(12) . . ?
C1 Fe1 C2 160.55(11) . . ?
C3 Fe1 C4 89.82(11) . . ?
C1 Fe1 C4 98.28(10) . . ?
C2 Fe1 C4 98.28(10) . . ?
C3 Fe1 I2 178.25(8) . . ?
C1 Fe1 I2 86.17(8) . . ?
C2 Fe1 I2 83.26(8) . . ?
C4 Fe1 I2 91.60(8) . . ?
C3 Fe1 I1 85.73(9) . . ?
C1 Fe1 I1 82.26(8) . . ?
C2 Fe1 I1 82.01(8) . . ?
C4 Fe1 I1 175.55(7) . . ?
I2 Fe1 I1 92.84(5) . . ?
C26 O4 C27 111.8(2) . . ?
C19 C24 H24A 109.5 . . ?
C19 C24 H24B 109.5 . . ?
H24A C24 H24B 109.5 . . ?
C19 C24 H24C 109.5 . . ?
H24A C24 H24C 109.5 . . ?
H24B C24 H24C 109.5 . . ?
C4 N1 C16 129.8(2) . . ?
C4 N1 C5 113.4(2) . . ?
C16 N1 C5 116.56(18) . . ?
C4 N2 C7 129.5(2) . . ?
C4 N2 C6 113.85(19) . . ?
C7 N2 C6 116.39(19) . . ?
O1 C1 Fe1 170.1(2) . . ?
O2 C2 Fe1 170.1(2) . . ?
O3 C3 Fe1 179.4(3) . . ?
N2 C4 N1 107.3(2) . . ?
N2 C4 Fe1 126.54(17) . . ?
N1 C4 Fe1 126.03(18) . . ?
C12 C7 C8 121.2(2) . . ?
C12 C7 N2 119.5(2) . . ?
C8 C7 N2 118.9(2) . . ?
C11 C12 C7 118.4(2) . . ?
C11 C12 C15 119.0(2) . . ?
C7 C12 C15 122.6(2) . . ?
C10 C11 C12 121.8(2) . . ?
C10 C11 H11 119.1 . . ?
C12 C11 H11 119.1 . . ?
C11 C10 C9 118.2(2) . . ?
C11 C10 C14 121.0(2) . . ?
C9 C10 C14 120.9(2) . . ?
C10 C9 C8 122.2(2) . . ?
C10 C9 H9 118.9 . . ?
C8 C9 H9 118.9 . . ?
C9 C8 C7 118.0(2) . . ?
C9 C8 C13 120.4(2) . . ?
C7 C8 C13 121.6(2) . . ?
C12 C15 H15A 109.5 . . ?
C12 C15 H15B 109.5 . . ?
H15A C15 H15B 109.5 . . ?
C12 C15 H15C 109.5 . . ?
H15A C15 H15C 109.5 . . ?
H15B C15 H15C 109.5 . . ?
C10 C14 H14A 109.5 . . ?
C10 C14 H14B 109.5 . . ?
H14A C14 H14B 109.5 . . ?
C10 C14 H14C 109.5 . . ?
H14A C14 H14C 109.5 . . ?
H14B C14 H14C 109.5 . . ?
C8 C13 H13A 109.5 . . ?
C8 C13 H13B 109.5 . . ?
H13A C13 H13B 109.5 . . ?
C8 C13 H13C 109.5 . . ?
H13A C13 H13C 109.5 . . ?
H13B C13 H13C 109.5 . . ?
O4 C27 C28 108.9(3) . . ?
O4 C27 H27A 109.9 . . ?
C28 C27 H27A 109.9 . . ?
O4 C27 H27B 109.9 . . ?
C28 C27 H27B 109.9 . . ?
H27A C27 H27B 108.3 . . ?
O4 C26 C25 108.9(2) . . ?
O4 C26 H26A 109.9 . . ?
C25 C26 H26A 109.9 . . ?
O4 C26 H26B 109.9 . . ?
C25 C26 H26B 109.9 . . ?
H26A C26 H26B 108.3 . . ?
C27 C28 H28A 109.5 . . ?
C27 C28 H28B 109.5 . . ?
H28A C28 H28B 109.5 . . ?
C27 C28 H28C 109.5 . . ?
H28A C28 H28C 109.5 . . ?
H28B C28 H28C 109.5 . . ?
C26 C25 H25A 109.5 . . ?
C26 C25 H25B 109.5 . . ?
H25A C25 H25B 109.5 . . ?
C26 C25 H25C 109.5 . . ?
H25A C25 H25C 109.5 . . ?
H25B C25 H25C 109.5 . . ?
N1 C5 C6 102.75(19) . . ?
N1 C5 H5A 111.2 . . ?
C6 C5 H5A 111.2 . . ?
N1 C5 H5B 111.2 . . ?
C6 C5 H5B 111.2 . . ?
H5A C5 H5B 109.1 . . ?
N2 C6 C5 102.50(19) . . ?
N2 C6 H6A 111.3 . . ?
C5 C6 H6A 111.3 . . ?
N2 C6 H6B 111.3 . . ?
C5 C6 H6B 111.3 . . ?
H6A C6 H6B 109.2 . . ?
C17 C23 H23A 109.5 . . ?
C17 C23 H23B 109.5 . . ?
H23A C23 H23B 109.5 . . ?
C17 C23 H23C 109.5 . . ?
H23A C23 H23C 109.5 . . ?
H23B C23 H23C 109.5 . . ?
C17 C16 C21 121.0(2) . . ?
C17 C16 N1 119.9(2) . . ?
C21 C16 N1 118.7(2) . . ?
C21 C22 H22A 109.5 . . ?
C21 C22 H22B 109.5 . . ?
H22A C22 H22B 109.5 . . ?
C21 C22 H22C 109.5 . . ?
H22A C22 H22C 109.5 . . ?
H22B C22 H22C 109.5 . . ?
C20 C21 C16 118.6(2) . . ?
C20 C21 C22 119.4(2) . . ?
C16 C21 C22 122.0(2) . . ?
C18 C17 C16 118.0(2) . . ?
C18 C17 C23 119.6(2) . . ?
C16 C17 C23 122.4(2) . . ?
C21 C20 C19 121.8(2) . . ?
C21 C20 H20 119.1 . . ?
C19 C20 H20 119.1 . . ?
C18 C19 C20 118.2(2) . . ?
C18 C19 C24 121.0(2) . . ?
C20 C19 C24 120.8(2) . . ?
C19 C18 C17 122.4(2) . . ?
C19 C18 H18 118.8 . . ?
C17 C18 H18 118.8 . . ?

loop_
_geom_bond_atom_site_label_1
_geom_bond_atom_site_label_2
_geom_bond_distance
_geom_bond_site_symmetry_2
_geom_bond_publ_flag
I1 Fe1 2.6953(14) . ?
I2 Fe1 2.6406(14) . ?
Fe1 C3 1.794(3) . ?
Fe1 C1 1.859(3) . ?
Fe1 C2 1.860(3) . ?
Fe1 C4 2.003(3) . ?
O1 C1 1.138(3) . ?
O2 C2 1.140(3) . ?
O3 C3 1.135(3) . ?
O4 C26 1.424(3) . ?
O4 C27 1.428(4) . ?
C24 C19 1.516(4) . ?
C24 H24A 0.9600 . ?
C24 H24B 0.9600 . ?
C24 H24C 0.9600 . ?
N1 C4 1.355(3) . ?
N1 C16 1.442(3) . ?
N1 C5 1.486(3) . ?
N2 C4 1.351(3) . ?
N2 C7 1.442(3) . ?
N2 C6 1.484(3) . ?
C7 C12 1.404(3) . ?
C7 C8 1.409(3) . ?
C12 C11 1.401(4) . ?
C12 C15 1.513(3) . ?
C11 C10 1.396(4) . ?
C11 H11 0.9300 . ?
C10 C9 1.397(4) . ?
C10 C14 1.513(4) . ?
C9 C8 1.399(4) . ?
C9 H9 0.9300 . ?
C8 C13 1.516(3) . ?
C15 H15A 0.9600 . ?
C15 H15B 0.9600 . ?
C15 H15C 0.9600 . ?
C14 H14A 0.9600 . ?
C14 H14B 0.9600 . ?
C14 H14C 0.9600 . ?
C13 H13A 0.9600 . ?
C13 H13B 0.9600 . ?
C13 H13C 0.9600 . ?
C27 C28 1.505(5) . ?
C27 H27A 0.9700 . ?
C27 H27B 0.9700 . ?
C26 C25 1.512(5) . ?
C26 H26A 0.9700 . ?
C26 H26B 0.9700 . ?
C28 H28A 0.9600 . ?
C28 H28B 0.9600 . ?
C28 H28C 0.9600 . ?
C25 H25A 0.9600 . ?
C25 H25B 0.9600 . ?
C25 H25C 0.9600 . ?
C5 C6 1.528(3) . ?
C5 H5A 0.9700 . ?
C5 H5B 0.9700 . ?
C6 H6A 0.9700 . ?
C6 H6B 0.9700 . ?
C23 C17 1.514(4) . ?
C23 H23A 0.9600 . ?
C23 H23B 0.9600 . ?
C23 H23C 0.9600 . ?
C16 C17 1.407(3) . ?
C16 C21 1.411(3) . ?
C22 C21 1.514(3) . ?
C22 H22A 0.9600 . ?
C22 H22B 0.9600 . ?
C22 H22C 0.9600 . ?
C21 C20 1.396(4) . ?
C17 C18 1.403(4) . ?
C20 C19 1.399(4) . ?
C20 H20 0.9300 . ?
C19 C18 1.392(4) . ?
C18 H18 0.9300 . ?

loop_
_geom_torsion_atom_site_label_1
_geom_torsion_atom_site_label_2
_geom_torsion_atom_site_label_3
_geom_torsion_atom_site_label_4
_geom_torsion
_geom_torsion_site_symmetry_1
_geom_torsion_site_symmetry_2
_geom_torsion_site_symmetry_3
_geom_torsion_site_symmetry_4
_geom_torsion_publ_flag
C3 Fe1 C1 O1 98.4(14) . . . . ?
C2 Fe1 C1 O1 -22.9(16) . . . . ?
C4 Fe1 C1 O1 -171.1(14) . . . . ?
I2 Fe1 C1 O1 -80.0(14) . . . . ?
I1 Fe1 C1 O1 13.4(14) . . . . ?
C3 Fe1 C2 O2 -103.3(13) . . . . ?
C1 Fe1 C2 O2 17.9(15) . . . . ?
C4 Fe1 C2 O2 166.0(13) . . . . ?
I2 Fe1 C2 O2 75.4(13) . . . . ?
I1 Fe1 C2 O2 -18.5(13) . . . . ?
C1 Fe1 C3 O3 -36(29) . . . . ?
C2 Fe1 C3 O3 127(29) . . . . ?
C4 Fe1 C3 O3 -135(100) . . . . ?
I2 Fe1 C3 O3 81(30) . . . . ?
I1 Fe1 C3 O3 46(29) . . . . ?
C7 N2 C4 N1 -177.1(2) . . . . ?
C6 N2 C4 N1 -2.8(3) . . . . ?
C7 N2 C4 Fe1 -1.4(4) . . . . ?
C6 N2 C4 Fe1 172.83(17) . . . . ?
C16 N1 C4 N2 -173.9(2) . . . . ?
C5 N1 C4 N2 0.2(3) . . . . ?
C16 N1 C4 Fe1 10.4(4) . . . . ?
C5 N1 C4 Fe1 -175.53(17) . . . . ?
C3 Fe1 C4 N2 -92.3(2) . . . . ?
C1 Fe1 C4 N2 173.1(2) . . . . ?
C2 Fe1 C4 N2 3.3(2) . . . . ?
I2 Fe1 C4 N2 86.7(2) . . . . ?
I1 Fe1 C4 N2 -90.2(9) . . . . ?
C3 Fe1 C4 N1 82.6(2) . . . . ?
C1 Fe1 C4 N1 -12.1(2) . . . . ?
C2 Fe1 C4 N1 178.2(2) . . . . ?
I2 Fe1 C4 N1 -98.4(2) . . . . ?
I1 Fe1 C4 N1 84.7(9) . . . . ?
C4 N2 C7 C12 87.1(3) . . . . ?
C6 N2 C7 C12 -87.0(3) . . . . ?
C4 N2 C7 C8 -100.0(3) . . . . ?
C6 N2 C7 C8 85.9(3) . . . . ?
C8 C7 C12 C11 3.9(4) . . . . ?
N2 C7 C12 C11 176.6(2) . . . . ?
C8 C7 C12 C15 -174.5(2) . . . . ?
N2 C7 C12 C15 -1.8(4) . . . . ?
C7 C12 C11 C10 -1.5(4) . . . . ?
C15 C12 C11 C10 177.0(2) . . . . ?
C12 C11 C10 C9 -0.4(4) . . . . ?
C12 C11 C10 C14 -179.0(3) . . . . ?
C11 C10 C9 C8 -0.1(4) . . . . ?
C14 C10 C9 C8 178.5(3) . . . . ?
C10 C9 C8 C7 2.4(4) . . . . ?
C10 C9 C8 C13 -174.8(2) . . . . ?
C12 C7 C8 C9 -4.4(4) . . . . ?
N2 C7 C8 C9 -177.1(2) . . . . ?
C12 C7 C8 C13 172.8(2) . . . . ?
N2 C7 C8 C13 0.0(4) . . . . ?
C26 O4 C27 C28 -174.2(3) . . . . ?
C27 O4 C26 C25 -174.3(3) . . . . ?
C4 N1 C5 C6 2.3(3) . . . . ?
C16 N1 C5 C6 177.3(2) . . . . ?
C4 N2 C6 C5 4.2(3) . . . . ?
C7 N2 C6 C5 179.2(2) . . . . ?
N1 C5 C6 N2 -3.6(2) . . . . ?
C4 N1 C16 C17 -96.4(3) . . . . ?
C5 N1 C16 C17 89.6(3) . . . . ?
C4 N1 C16 C21 90.8(3) . . . . ?
C5 N1 C16 C21 -83.1(3) . . . . ?
C17 C16 C21 C20 3.1(4) . . . . ?
N1 C16 C21 C20 175.8(2) . . . . ?
C17 C16 C21 C22 -175.9(2) . . . . ?
N1 C16 C21 C22 -3.2(3) . . . . ?
C21 C16 C17 C18 -3.5(4) . . . . ?
N1 C16 C17 C18 -176.1(2) . . . . ?
C21 C16 C17 C23 175.3(2) . . . . ?
N1 C16 C17 C23 2.7(4) . . . . ?
C16 C21 C20 C19 -1.1(4) . . . . ?
C22 C21 C20 C19 177.9(2) . . . . ?
C21 C20 C19 C18 -0.5(4) . . . . ?
C21 C20 C19 C24 -178.9(2) . . . . ?
C20 C19 C18 C17 0.0(4) . . . . ?
C24 C19 C18 C17 178.5(3) . . . . ?
C16 C17 C18 C19 1.9(4) . . . . ?
C23 C17 C18 C19 -176.9(3) . . . . ?
